data_7006997
loop_
_publ_author_name
'Bai, Sheng-Di'
'Guo, Jian-Ping'
'Liu, Dian-Sheng'

_publ_section_title
;
 A convenient route to silyl linked bis(amidinate) ligands and
 synthesis of group(I) metal derivatives.
;
_journal_issue 18
_journal_name_full 'Dalton transactions (Cambridge, England : 2003)'
_journal_page_first 2244
_journal_page_last 2250
_journal_paper_doi 10.1039/b516283a
_journal_year 2006
_chemical_formula_sum 'C48 H68 Li4 N8 Si2'
_chemical_formula_weight 841.04
_chemical_name_systematic
;
?
;
_space_group_IT_number 33
_symmetry_cell_setting orthorhombic
_symmetry_space_group_name_Hall 'P 2c -2n'
_symmetry_space_group_name_H-M 'P n a 21'
_atom_sites_solution_hydrogens geom
_atom_sites_solution_primary direct
_atom_sites_solution_secondary difmap
_audit_creation_method SHELXL-97
_cell_angle_alpha 90.00
_cell_angle_beta 90.00
_cell_angle_gamma 90.00
_cell_formula_units_Z 4
_cell_length_a 14.050(2)
_cell_length_b 16.884(3)
_cell_length_c 21.878(3)
_cell_measurement_reflns_used 5701
_cell_measurement_temperature 203(2)
_cell_measurement_theta_max 21.254
_cell_measurement_theta_min 2.413
_cell_volume 5189.9(14)
_computing_cell_refinement SAINT
_computing_data_collection Smart
_computing_data_reduction SAINT
_computing_molecular_graphics 'SHELXL-97 (Sheldrick, 1997)'
_computing_publication_material 'SHELXL-97 (Sheldrick, 1997)'
_computing_structure_refinement 'SHELXL-97 (Sheldrick, 1997)'
_computing_structure_solution 'SHELXS-97 (Sheldrick, 1990)'
_diffrn_ambient_temperature 203(2)
_diffrn_measured_fraction_theta_full 1.000
_diffrn_measured_fraction_theta_max 1.000
_diffrn_measurement_device_type 'Smart CCD'
_diffrn_measurement_method '\w scan'
_diffrn_radiation_monochromator graphite
_diffrn_radiation_source 'fine-focus sealed tube'
_diffrn_radiation_type MoK\a
_diffrn_radiation_wavelength 0.71073
_diffrn_reflns_av_R_equivalents 0.0468
_diffrn_reflns_av_sigmaI/netI 0.0489
_diffrn_reflns_limit_h_max 16
_diffrn_reflns_limit_h_min -16
_diffrn_reflns_limit_k_max 19
_diffrn_reflns_limit_k_min -20
_diffrn_reflns_limit_l_max 26
_diffrn_reflns_limit_l_min -12
_diffrn_reflns_number 20639
_diffrn_reflns_theta_full 25.00
_diffrn_reflns_theta_max 25.00
_diffrn_reflns_theta_min 1.52
_diffrn_standards_decay_% 3.72
_exptl_absorpt_coefficient_mu 0.106
_exptl_absorpt_correction_T_max 0.9587
_exptl_absorpt_correction_T_min 0.7133
_exptl_absorpt_correction_type multi-scan
_exptl_absorpt_process_details SADABS
_exptl_crystal_colour Colorless
_exptl_crystal_density_diffrn 1.076
_exptl_crystal_density_method 'not measured'
_exptl_crystal_description Block
_exptl_crystal_F_000 1808
_exptl_crystal_size_max 0.40
_exptl_crystal_size_mid 0.40
_exptl_crystal_size_min 0.40
_refine_diff_density_max 0.534
_refine_diff_density_min -0.419
_refine_diff_density_rms 0.056
_refine_ls_abs_structure_details 'Flack H D (1983), Acta Cryst. A39, 876-881'
_refine_ls_abs_structure_Flack 0.08(18)
_refine_ls_extinction_method none
_refine_ls_goodness_of_fit_ref 1.103
_refine_ls_hydrogen_treatment constr
_refine_ls_matrix_type full
_refine_ls_number_parameters 559
_refine_ls_number_reflns 6917
_refine_ls_number_restraints 1
_refine_ls_restrained_S_all 1.103
_refine_ls_R_factor_all 0.0810
_refine_ls_R_factor_gt 0.0741
_refine_ls_shift/su_max 0.001
_refine_ls_shift/su_mean 0.000
_refine_ls_structure_factor_coef Fsqd
_refine_ls_weighting_details 'calc w=1/[\s^2^(Fo^2^)+(0.0834P)^2^+3.8535P] where P=(Fo^2^+2Fc^2^)/3'
_refine_ls_weighting_scheme calc
_refine_ls_wR_factor_gt 0.1712
_refine_ls_wR_factor_ref 0.1757
_reflns_number_gt 6319
_reflns_number_total 6917
_reflns_threshold_expression >2sigma(I)
_cod_data_source_file b516283a.txt
_cod_data_source_block s094p
_cod_depositor_comments
;
The following automatic conversions were performed:
'_symmetry_cell_setting' value 'Orthorhombic' changed to 'orthorhombic'
according to '/home/saulius/struct/CIF-dictionaries/cif_core.dic'
dictionary named 'cif_core.dic' version 2.4.1 from
2010-06-29.

'_exptl_absorpt_correction_type' value 'Multi-scan' changed
to 'multi-scan' according to
'/home/saulius/struct/CIF-dictionaries/cif_core.dic' dictionary named
'cif_core.dic' version 2.4.1 from 2010-06-29.

Automatic conversion script
Id: cif_fix_enum 1527 2010-12-29 10:47:43Z saulius 
;
_cod_original_cell_volume 5189.8(14)
_cod_original_sg_symbol_H-M Pna2(1)
_cod_database_code 7006997

loop_
_symmetry_equiv_pos_as_xyz
'x, y, z'
'-x, -y, z+1/2'
'x+1/2, -y+1/2, z'
'-x+1/2, y+1/2, z+1/2'

loop_
_atom_site_label
_atom_site_type_symbol
_atom_site_fract_x
_atom_site_fract_y
_atom_site_fract_z
_atom_site_U_iso_or_equiv
_atom_site_adp_type
_atom_site_occupancy
_atom_site_symmetry_multiplicity
_atom_site_calc_flag
_atom_site_refinement_flags
_atom_site_disorder_assembly
_atom_site_disorder_group
Si1 Si 0.34461(9) 0.66348(7) 0.82958(7) 0.0314(3) Uani 1 1 d . . .
N1 N 0.2784(3) 0.6154(2) 0.6613(2) 0.0369(10) Uani 1 1 d . . .
N2 N 0.2906(3) 0.6341(2) 0.76305(19) 0.0312(9) Uani 1 1 d . . .
N3 N 0.3248(2) 0.5760(2) 0.86924(19) 0.0296(9) Uani 1 1 d . . .
N4 N 0.3434(3) 0.4639(2) 0.9244(2) 0.0346(10) Uani 1 1 d . . .
C1 C 0.2601(4) 0.6347(3) 0.5962(3) 0.0414(13) Uani 1 1 d . . .
C2 C 0.2608(6) 0.5535(4) 0.5648(3) 0.072(2) Uani 1 1 d . . .
H2A H 0.2130 0.5203 0.5829 0.108 Uiso 1 1 calc R . .
H2B H 0.3222 0.5294 0.5698 0.108 Uiso 1 1 calc R . .
H2C H 0.2477 0.5601 0.5220 0.108 Uiso 1 1 calc R . .
C3 C 0.3363(5) 0.6860(5) 0.5659(3) 0.073(2) Uani 1 1 d . . .
H3A H 0.3371 0.7374 0.5847 0.109 Uiso 1 1 calc R . .
H3B H 0.3223 0.6915 0.5232 0.109 Uiso 1 1 calc R . .
H3C H 0.3975 0.6614 0.5708 0.109 Uiso 1 1 calc R . .
C4 C 0.1632(4) 0.6715(3) 0.5887(3) 0.0513(15) Uani 1 1 d . . .
H4A H 0.1621 0.7222 0.6085 0.077 Uiso 1 1 calc R . .
H4B H 0.1161 0.6377 0.6069 0.077 Uiso 1 1 calc R . .
H4C H 0.1496 0.6780 0.5460 0.077 Uiso 1 1 calc R . .
C5 C 0.2876(3) 0.6652(3) 0.7063(2) 0.0308(11) Uani 1 1 d . . .
C6 C 0.2955(4) 0.7544(3) 0.7001(2) 0.0408(13) Uani 1 1 d . . .
C7 C 0.3803(5) 0.7899(4) 0.6864(3) 0.0603(17) Uani 1 1 d . . .
H7A H 0.4338 0.7589 0.6789 0.072 Uiso 1 1 calc R . .
C8 C 0.3872(9) 0.8712(5) 0.6837(4) 0.099(3) Uani 1 1 d . . .
H8A H 0.4461 0.8948 0.6772 0.119 Uiso 1 1 calc R . .
C9 C 0.3094(11) 0.9167(5) 0.6903(5) 0.112(4) Uani 1 1 d . . .
H9A H 0.3140 0.9713 0.6856 0.134 Uiso 1 1 calc R . .
C10 C 0.2234(8) 0.8828(5) 0.7039(4) 0.099(3) Uani 1 1 d . . .
H10A H 0.1699 0.9144 0.7093 0.119 Uiso 1 1 calc R . .
C11 C 0.2162(5) 0.8006(4) 0.7097(3) 0.0677(19) Uani 1 1 d . . .
H11A H 0.1583 0.7774 0.7200 0.081 Uiso 1 1 calc R . .
C12 C 0.4731(4) 0.6901(4) 0.8199(3) 0.064(2) Uani 1 1 d . . .
H12A H 0.4853 0.7401 0.8392 0.096 Uiso 1 1 calc R . .
H12B H 0.4878 0.6939 0.7771 0.096 Uiso 1 1 calc R . .
H12C H 0.5122 0.6500 0.8383 0.096 Uiso 1 1 calc R . .
C13 C 0.2837(5) 0.7470(3) 0.8687(3) 0.0607(17) Uani 1 1 d . . .
H13A H 0.3293 0.7874 0.8784 0.091 Uiso 1 1 calc R . .
H13B H 0.2545 0.7283 0.9056 0.091 Uiso 1 1 calc R . .
H13C H 0.2357 0.7686 0.8422 0.091 Uiso 1 1 calc R . .
C14 C 0.3734(3) 0.5373(3) 0.9129(2) 0.0280(11) Uani 1 1 d . . .
C15 C 0.4565(3) 0.5770(3) 0.9427(2) 0.0333(11) Uani 1 1 d . . .
C16 C 0.4419(4) 0.6380(3) 0.9831(3) 0.0447(13) Uani 1 1 d . . .
H16A H 0.3799 0.6528 0.9927 0.054 Uiso 1 1 calc R . .
C17 C 0.5162(5) 0.6777(4) 1.0098(3) 0.0637(19) Uani 1 1 d . . .
H17A H 0.5050 0.7188 1.0373 0.076 Uiso 1 1 calc R . .
C18 C 0.6090(6) 0.6554(4) 0.9950(4) 0.077(2) Uani 1 1 d . . .
H18A H 0.6602 0.6808 1.0134 0.092 Uiso 1 1 calc R . .
C19 C 0.6249(4) 0.5966(4) 0.9537(3) 0.0575(18) Uani 1 1 d . . .
H19A H 0.6868 0.5836 0.9426 0.069 Uiso 1 1 calc R . .
C20 C 0.5497(4) 0.5564(3) 0.9284(3) 0.0457(14) Uani 1 1 d . . .
H20A H 0.5612 0.5149 0.9015 0.055 Uiso 1 1 calc R . .
C21 C 0.3760(4) 0.4099(3) 0.9728(3) 0.0457(14) Uani 1 1 d . . .
C22 C 0.2900(5) 0.3569(4) 0.9844(4) 0.085(3) Uani 1 1 d . . .
H22A H 0.2711 0.3321 0.9469 0.127 Uiso 1 1 calc R . .
H22B H 0.2384 0.3884 0.9999 0.127 Uiso 1 1 calc R . .
H22C H 0.3065 0.3170 1.0139 0.127 Uiso 1 1 calc R . .
C23 C 0.4042(5) 0.4492(4) 1.0333(3) 0.0624(18) Uani 1 1 d . . .
H23A H 0.4584 0.4828 1.0268 0.094 Uiso 1 1 calc R . .
H23B H 0.4199 0.4091 1.0627 0.094 Uiso 1 1 calc R . .
H23C H 0.3519 0.4803 1.0482 0.094 Uiso 1 1 calc R . .
C24 C 0.4580(5) 0.3594(4) 0.9503(4) 0.074(2) Uani 1 1 d . . .
H24A H 0.5127 0.3923 0.9436 0.111 Uiso 1 1 calc R . .
H24B H 0.4403 0.3340 0.9128 0.111 Uiso 1 1 calc R . .
H24C H 0.4728 0.3199 0.9804 0.111 Uiso 1 1 calc R . .
Si2 Si 0.11555(8) 0.41278(8) 0.79451(7) 0.0314(3) Uani 1 1 d . . .
N5 N 0.3827(3) 0.4285(2) 0.74341(19) 0.0296(9) Uani 1 1 d . . .
N6 N 0.2286(2) 0.4382(2) 0.76733(19) 0.0280(9) Uani 1 1 d . . .
N7 N 0.1069(2) 0.4869(2) 0.84691(19) 0.0312(9) Uani 1 1 d . . .
N8 N 0.0798(3) 0.5330(2) 0.9428(2) 0.0374(10) Uani 1 1 d . . .
C25 C 0.4724(3) 0.4009(3) 0.7150(2) 0.0319(11) Uani 1 1 d . . .
C26 C 0.5468(5) 0.4435(10) 0.7470(8) 0.256(12) Uani 1 1 d . . .
H26A H 0.5517 0.4239 0.7881 0.384 Uiso 1 1 calc R . .
H26B H 0.5316 0.4990 0.7479 0.384 Uiso 1 1 calc R . .
H26C H 0.6063 0.4359 0.7263 0.384 Uiso 1 1 calc R . .
C27 C 0.4934(7) 0.3193(6) 0.7176(11) 0.270(13) Uani 1 1 d . . .
H27A H 0.4869 0.3009 0.7589 0.405 Uiso 1 1 calc R . .
H27B H 0.5575 0.3106 0.7039 0.405 Uiso 1 1 calc R . .
H27C H 0.4501 0.2908 0.6917 0.405 Uiso 1 1 calc R . .
C28 C 0.4774(7) 0.4297(13) 0.6540(5) 0.277(13) Uani 1 1 d . . .
H28A H 0.5358 0.4125 0.6355 0.415 Uiso 1 1 calc R . .
H28B H 0.4753 0.4866 0.6543 0.415 Uiso 1 1 calc R . .
H28C H 0.4245 0.4096 0.6310 0.415 Uiso 1 1 calc R . .
C29 C 0.2966(3) 0.3960(2) 0.7402(2) 0.0255(10) Uani 1 1 d . . .
C30 C 0.2740(3) 0.3207(3) 0.7077(2) 0.0298(11) Uani 1 1 d . . .
C31 C 0.2917(3) 0.2465(3) 0.7332(3) 0.0369(12) Uani 1 1 d . . .
H31A H 0.3167 0.2430 0.7725 0.044 Uiso 1 1 calc R . .
C32 C 0.2723(4) 0.1775(3) 0.7004(4) 0.0508(17) Uani 1 1 d . . .
H32A H 0.2848 0.1282 0.7176 0.061 Uiso 1 1 calc R . .
C33 C 0.2350(4) 0.1825(3) 0.6432(3) 0.0520(17) Uani 1 1 d . . .
H33A H 0.2230 0.1365 0.6212 0.062 Uiso 1 1 calc R . .
C34 C 0.2151(4) 0.2541(4) 0.6178(3) 0.0526(16) Uani 1 1 d . . .
H34A H 0.1886 0.2568 0.5789 0.063 Uiso 1 1 calc R . .
C35 C 0.2342(4) 0.3229(3) 0.6496(3) 0.0433(14) Uani 1 1 d . . .
H35A H 0.2202 0.3716 0.6318 0.052 Uiso 1 1 calc R . .
C36 C 0.1145(4) 0.3128(3) 0.8309(3) 0.0552(16) Uani 1 1 d . . .
H36A H 0.0697 0.2794 0.8100 0.083 Uiso 1 1 calc R . .
H36B H 0.0963 0.3178 0.8730 0.083 Uiso 1 1 calc R . .
H36C H 0.1769 0.2899 0.8284 0.083 Uiso 1 1 calc R . .
C37 C 0.0248(4) 0.4139(4) 0.7328(3) 0.0608(19) Uani 1 1 d . . .
H37A H -0.0047 0.3627 0.7300 0.091 Uiso 1 1 calc R . .
H37B H 0.0548 0.4264 0.6946 0.091 Uiso 1 1 calc R . .
H37C H -0.0227 0.4530 0.7419 0.091 Uiso 1 1 calc R . .
C38 C 0.0457(3) 0.4982(3) 0.8947(2) 0.0305(11) Uani 1 1 d . . .
C39 C -0.0546(3) 0.4685(3) 0.8862(2) 0.0312(11) Uani 1 1 d . . .
C40 C -0.0829(4) 0.3971(3) 0.9101(3) 0.0424(13) Uani 1 1 d . . .
H40A H -0.0407 0.3679 0.9339 0.051 Uiso 1 1 calc R . .
C41 C -0.1738(4) 0.3679(4) 0.8991(3) 0.0545(17) Uani 1 1 d . . .
H41A H -0.1919 0.3190 0.9149 0.065 Uiso 1 1 calc R . .
C42 C -0.2366(4) 0.4113(5) 0.8651(3) 0.0616(19) Uani 1 1 d . . .
H42A H -0.2980 0.3924 0.8587 0.074 Uiso 1 1 calc R . .
C43 C -0.2098(4) 0.4819(4) 0.8406(3) 0.0603(17) Uani 1 1 d . . .
H43A H -0.2526 0.5109 0.8172 0.072 Uiso 1 1 calc R . .
C44 C -0.1195(3) 0.5105(4) 0.8505(3) 0.0450(14) Uani 1 1 d . . .
H44A H -0.1014 0.5585 0.8331 0.054 Uiso 1 1 calc R . .
C45 C 0.0286(4) 0.5575(4) 0.9982(3) 0.0458(14) Uani 1 1 d . . .
C46 C 0.0983(5) 0.6111(4) 1.0316(3) 0.069(2) Uani 1 1 d . . .
H46A H 0.1105 0.6574 1.0074 0.103 Uiso 1 1 calc R . .
H46B H 0.1568 0.5832 1.0385 0.103 Uiso 1 1 calc R . .
H46C H 0.0715 0.6267 1.0702 0.103 Uiso 1 1 calc R . .
C47 C 0.0120(6) 0.4857(4) 1.0400(3) 0.072(2) Uani 1 1 d . . .
H47A H -0.0324 0.4501 1.0210 0.108 Uiso 1 1 calc R . .
H47B H -0.0132 0.5033 1.0785 0.108 Uiso 1 1 calc R . .
H47C H 0.0713 0.4587 1.0467 0.108 Uiso 1 1 calc R . .
C48 C -0.0621(5) 0.6025(5) 0.9862(4) 0.072(2) Uani 1 1 d . . .
H48A H -0.0488 0.6470 0.9602 0.109 Uiso 1 1 calc R . .
H48B H -0.0881 0.6209 1.0242 0.109 Uiso 1 1 calc R . .
H48C H -0.1072 0.5683 0.9664 0.109 Uiso 1 1 calc R . .
Li1 Li 0.3121(6) 0.5290(5) 0.7177(4) 0.041(2) Uani 1 1 d . . .
Li2 Li 0.2088(6) 0.5113(6) 0.9131(4) 0.044(2) Uani 1 1 d . . .
Li3 Li 0.2047(6) 0.5555(5) 0.8057(4) 0.037(2) Uani 1 1 d . . .
Li4 Li 0.3387(6) 0.4607(5) 0.8299(4) 0.0372(19) Uani 1 1 d . . .

loop_
_atom_site_aniso_label
_atom_site_aniso_U_11
_atom_site_aniso_U_22
_atom_site_aniso_U_33
_atom_site_aniso_U_23
_atom_site_aniso_U_13
_atom_site_aniso_U_12
Si1 0.0349(7) 0.0307(6) 0.0287(7) 0.0011(6) -0.0030(6) -0.0075(5)
N1 0.046(3) 0.036(2) 0.029(3) 0.002(2) -0.003(2) 0.0090(19)
N2 0.036(2) 0.0309(19) 0.026(2) 0.0012(18) -0.0076(18) -0.0046(17)
N3 0.0250(19) 0.036(2) 0.028(2) 0.0003(19) -0.0053(18) -0.0047(16)
N4 0.037(2) 0.037(2) 0.030(2) 0.002(2) 0.0003(19) -0.0030(19)
C1 0.055(3) 0.041(3) 0.029(3) 0.002(2) -0.004(3) 0.010(3)
C2 0.118(6) 0.069(4) 0.029(4) -0.011(3) -0.020(4) 0.032(4)
C3 0.068(4) 0.114(6) 0.037(4) 0.013(4) 0.002(3) 0.007(4)
C4 0.063(4) 0.047(3) 0.044(4) 0.014(3) -0.014(3) -0.002(3)
C5 0.028(2) 0.033(3) 0.031(3) 0.006(2) 0.002(2) 0.0031(19)
C6 0.061(3) 0.039(3) 0.023(3) 0.009(2) 0.001(3) 0.004(3)
C7 0.081(4) 0.056(4) 0.044(4) 0.008(3) 0.009(3) -0.020(3)
C8 0.172(10) 0.061(5) 0.065(6) 0.014(4) -0.004(6) -0.057(6)
C9 0.225(13) 0.038(4) 0.073(7) 0.005(4) -0.003(8) -0.013(6)
C10 0.166(9) 0.054(5) 0.078(6) -0.007(4) -0.023(6) 0.044(5)
C11 0.098(5) 0.056(4) 0.049(4) -0.004(3) -0.019(4) 0.018(4)
C12 0.041(3) 0.083(4) 0.068(5) 0.033(4) -0.006(3) -0.032(3)
C13 0.093(5) 0.041(3) 0.048(4) -0.010(3) -0.022(4) 0.010(3)
C14 0.023(2) 0.039(3) 0.021(3) -0.004(2) 0.004(2) 0.001(2)
C15 0.039(3) 0.038(3) 0.023(3) 0.003(2) -0.005(2) -0.001(2)
C16 0.056(3) 0.046(3) 0.033(3) -0.008(3) -0.013(3) 0.000(3)
C17 0.080(5) 0.054(4) 0.057(5) -0.010(3) -0.028(4) -0.013(4)
C18 0.089(6) 0.062(4) 0.080(6) 0.013(4) -0.048(5) -0.032(4)
C19 0.035(3) 0.064(4) 0.074(5) 0.015(4) -0.014(3) -0.008(3)
C20 0.048(3) 0.046(3) 0.043(4) -0.002(3) -0.010(3) 0.002(3)
C21 0.057(3) 0.039(3) 0.042(4) 0.008(3) -0.020(3) -0.008(3)
C22 0.082(5) 0.078(5) 0.095(6) 0.061(5) -0.023(5) -0.021(4)
C23 0.092(5) 0.061(4) 0.034(4) 0.007(3) -0.012(4) -0.004(4)
C24 0.086(5) 0.061(4) 0.075(5) 0.015(4) -0.015(4) 0.034(4)
Si2 0.0246(6) 0.0352(7) 0.0344(8) -0.0053(6) 0.0027(6) -0.0041(5)
N5 0.030(2) 0.0262(19) 0.033(2) -0.0001(18) 0.0026(18) -0.0005(16)
N6 0.0249(19) 0.0296(19) 0.030(2) -0.0033(18) 0.0028(18) -0.0001(16)
N7 0.0243(19) 0.036(2) 0.034(3) -0.0031(18) 0.0084(17) -0.0038(16)
N8 0.034(2) 0.045(2) 0.033(3) -0.009(2) 0.005(2) -0.0026(19)
C25 0.028(2) 0.035(3) 0.033(3) 0.002(2) 0.004(2) 0.000(2)
C26 0.028(4) 0.38(2) 0.36(2) -0.294(19) 0.056(8) -0.051(7)
C27 0.087(7) 0.095(7) 0.63(4) 0.114(14) 0.183(14) 0.052(6)
C28 0.091(8) 0.67(4) 0.065(7) 0.101(14) 0.056(6) 0.175(15)
C29 0.030(2) 0.024(2) 0.022(2) 0.0081(19) -0.004(2) -0.0016(19)
C30 0.022(2) 0.040(3) 0.028(3) 0.000(2) 0.005(2) 0.0000(19)
C31 0.033(2) 0.037(3) 0.041(3) -0.002(2) 0.007(2) 0.001(2)
C32 0.034(3) 0.031(3) 0.087(5) -0.003(3) 0.019(3) 0.001(2)
C33 0.044(3) 0.045(3) 0.066(5) -0.026(3) 0.020(3) -0.014(3)
C34 0.049(3) 0.067(4) 0.042(4) -0.015(3) -0.003(3) -0.022(3)
C35 0.040(3) 0.046(3) 0.043(4) -0.002(3) 0.000(3) -0.012(2)
C36 0.060(4) 0.041(3) 0.064(4) -0.001(3) 0.019(4) -0.007(3)
C37 0.033(3) 0.079(4) 0.070(5) -0.032(4) -0.008(3) 0.000(3)
C38 0.026(2) 0.032(2) 0.033(3) 0.002(2) 0.009(2) 0.0022(19)
C39 0.025(2) 0.035(3) 0.033(3) -0.006(2) 0.004(2) 0.000(2)
C40 0.040(3) 0.053(3) 0.034(3) -0.007(3) 0.004(3) 0.001(2)
C41 0.056(4) 0.061(4) 0.047(4) -0.014(3) 0.017(3) -0.031(3)
C42 0.034(3) 0.097(5) 0.054(4) -0.022(4) 0.000(3) -0.017(3)
C43 0.036(3) 0.090(5) 0.055(4) -0.011(4) -0.012(3) -0.001(3)
C44 0.036(3) 0.063(4) 0.037(3) 0.002(3) 0.001(2) 0.004(3)
C45 0.041(3) 0.056(3) 0.041(4) -0.010(3) 0.006(3) -0.001(3)
C46 0.072(4) 0.079(5) 0.056(5) -0.032(4) 0.005(4) 0.002(4)
C47 0.099(5) 0.074(5) 0.042(4) 0.002(4) 0.017(4) -0.012(4)
C48 0.057(4) 0.098(5) 0.063(5) -0.036(4) 0.006(4) 0.011(4)
Li1 0.047(5) 0.036(4) 0.041(6) 0.016(4) -0.009(4) 0.002(4)
Li2 0.035(5) 0.063(6) 0.034(5) 0.005(5) 0.003(4) -0.008(4)
Li3 0.036(4) 0.032(4) 0.042(6) -0.002(4) 0.002(4) -0.013(3)
Li4 0.038(4) 0.044(4) 0.030(5) 0.003(4) -0.009(4) 0.003(4)

loop_
_atom_type_symbol
_atom_type_description
_atom_type_scat_dispersion_real
_atom_type_scat_dispersion_imag
_atom_type_scat_source
C C 0.0033 0.0016 'International Tables Vol C Tables 4.2.6.8 and 6.1.1.4'
H H 0.0000 0.0000 'International Tables Vol C Tables 4.2.6.8 and 6.1.1.4'
Li Li -0.0003 0.0001 'International Tables Vol C Tables 4.2.6.8 and 6.1.1.4'
N N 0.0061 0.0033 'International Tables Vol C Tables 4.2.6.8 and 6.1.1.4'
Si Si 0.0817 0.0704 'International Tables Vol C Tables 4.2.6.8 and 6.1.1.4'

loop_
_geom_angle_atom_site_label_1
_geom_angle_atom_site_label_2
_geom_angle_atom_site_label_3
_geom_angle
_geom_angle_site_symmetry_1
_geom_angle_site_symmetry_3
_geom_angle_publ_flag
N2 Si1 N3 96.15(19) . . ?
N2 Si1 C13 114.0(2) . . ?
N3 Si1 C13 110.0(3) . . ?
N2 Si1 C12 113.6(3) . . ?
N3 Si1 C12 114.6(2) . . ?
C13 Si1 C12 108.3(3) . . ?
N2 Si1 Li3 47.6(2) . . ?
N3 Si1 Li3 54.0(2) . . ?
C13 Si1 Li3 105.3(3) . . ?
C12 Si1 Li3 146.3(3) . . ?
C5 N1 C1 127.0(4) . . ?
C5 N1 Li1 88.9(4) . . ?
C1 N1 Li1 143.7(4) . . ?
C5 N2 Si1 133.1(3) . . ?
C5 N2 Li3 131.4(4) . . ?
Si1 N2 Li3 93.6(3) . . ?
C5 N2 Li1 84.0(4) . . ?
Si1 N2 Li1 126.5(3) . . ?
Li3 N2 Li1 75.2(4) . . ?
C14 N3 Si1 133.5(3) . . ?
C14 N3 Li4 78.3(4) . . ?
Si1 N3 Li4 124.0(3) . . ?
C14 N3 Li2 79.9(4) . . ?
Si1 N3 Li2 139.9(3) . . ?
Li4 N3 Li2 77.9(4) . . ?
C14 N3 Li3 139.2(4) . . ?
Si1 N3 Li3 86.6(3) . . ?
Li4 N3 Li3 71.0(3) . . ?
Li2 N3 Li3 68.2(3) . . ?
C14 N4 C21 127.9(4) . . ?
C14 N4 Li2 84.6(4) . . ?
C21 N4 Li2 127.7(4) . . ?
C14 N4 Li4 81.1(4) . . ?
C21 N4 Li4 135.5(4) . . ?
Li2 N4 Li4 82.0(4) . . ?
N1 C1 C4 110.6(5) . . ?
N1 C1 C3 114.8(5) . . ?
C4 C1 C3 110.7(5) . . ?
N1 C1 C2 103.5(4) . . ?
C4 C1 C2 109.0(5) . . ?
C3 C1 C2 107.9(6) . . ?
N1 C5 N2 116.6(4) . . ?
N1 C5 C6 125.6(5) . . ?
N2 C5 C6 117.8(5) . . ?
N1 C5 Li1 57.3(3) . . ?
N2 C5 Li1 60.9(3) . . ?
C6 C5 Li1 167.3(4) . . ?
C7 C6 C11 119.4(6) . . ?
C7 C6 C5 121.2(5) . . ?
C11 C6 C5 119.4(5) . . ?
C6 C7 C8 120.5(8) . . ?
C9 C8 C7 120.6(9) . . ?
C8 C9 C10 120.1(8) . . ?
C9 C10 C11 120.0(8) . . ?
C6 C11 C10 119.3(8) . . ?
N4 C14 N3 115.3(4) . . ?
N4 C14 C15 125.4(4) . . ?
N3 C14 C15 119.3(4) . . ?
N4 C14 Li4 63.7(3) . . ?
N3 C14 Li4 66.5(3) . . ?
C15 C14 Li4 140.1(4) . . ?
N4 C14 Li2 61.1(3) . . ?
N3 C14 Li2 66.0(3) . . ?
C15 C14 Li2 148.2(4) . . ?
Li4 C14 Li2 71.7(4) . . ?
C16 C15 C20 118.2(5) . . ?
C16 C15 C14 120.0(4) . . ?
C20 C15 C14 121.7(4) . . ?
C17 C16 C15 121.8(6) . . ?
C16 C17 C18 118.7(6) . . ?
C19 C18 C17 120.3(6) . . ?
C18 C19 C20 120.2(6) . . ?
C19 C20 C15 120.7(6) . . ?
N4 C21 C24 110.7(5) . . ?
N4 C21 C22 103.7(4) . . ?
C24 C21 C22 109.0(6) . . ?
N4 C21 C23 115.7(5) . . ?
C24 C21 C23 109.1(5) . . ?
C22 C21 C23 108.3(6) . . ?
N7 Si2 N6 96.52(18) . . ?
N7 Si2 C37 115.7(2) . . ?
N6 Si2 C37 112.0(3) . . ?
N7 Si2 C36 112.2(3) . . ?
N6 Si2 C36 111.9(2) . . ?
C37 Si2 C36 108.3(3) . . ?
N7 Si2 Li3 47.3(2) . . ?
N6 Si2 Li3 52.9(2) . . ?
C37 Si2 Li3 111.8(3) . . ?
C36 Si2 Li3 139.9(3) . . ?
C29 N5 C25 128.5(4) . . ?
C29 N5 Li1 83.5(3) . . ?
C25 N5 Li1 123.9(4) . . ?
C29 N5 Li4 83.4(4) . . ?
C25 N5 Li4 136.3(4) . . ?
Li1 N5 Li4 83.6(4) . . ?
C29 N6 Si2 132.3(3) . . ?
C29 N6 Li4 81.9(4) . . ?
Si2 N6 Li4 119.4(3) . . ?
C29 N6 Li3 140.2(4) . . ?
Si2 N6 Li3 87.2(3) . . ?
Li4 N6 Li3 72.4(3) . . ?
C29 N6 Li1 76.8(3) . . ?
Si2 N6 Li1 144.8(3) . . ?
Li4 N6 Li1 78.7(4) . . ?
Li3 N6 Li1 68.9(4) . . ?
C38 N7 Si2 131.5(3) . . ?
C38 N7 Li3 133.8(4) . . ?
Si2 N7 Li3 94.2(3) . . ?
C38 N7 Li2 82.7(4) . . ?
Si2 N7 Li2 124.5(3) . . ?
Li3 N7 Li2 74.2(4) . . ?
C38 N8 C45 128.0(4) . . ?
C38 N8 Li2 89.3(4) . . ?
C45 N8 Li2 141.2(5) . . ?
C27 C25 C28 111.1(12) . . ?
C27 C25 C26 108.4(11) . . ?
C28 C25 C26 104.4(11) . . ?
C27 C25 N5 118.0(5) . . ?
C28 C25 N5 109.2(5) . . ?
C26 C25 N5 104.8(5) . . ?
N5 C29 N6 114.1(4) . . ?
N5 C29 C30 124.8(4) . . ?
N6 C29 C30 121.0(4) . . ?
N5 C29 Li1 61.6(3) . . ?
N6 C29 Li1 69.1(3) . . ?
C30 C29 Li1 138.4(4) . . ?
N5 C29 Li4 62.0(3) . . ?
N6 C29 Li4 63.5(3) . . ?
C30 C29 Li4 149.1(4) . . ?
Li1 C29 Li4 72.5(3) . . ?
C35 C30 C31 117.5(5) . . ?
C35 C30 C29 119.9(4) . . ?
C31 C30 C29 122.6(5) . . ?
C30 C31 C32 120.7(6) . . ?
C33 C32 C31 119.8(6) . . ?
C32 C33 C34 120.7(5) . . ?
C33 C34 C35 120.2(6) . . ?
C34 C35 C30 121.1(6) . . ?
N8 C38 N7 116.8(4) . . ?
N8 C38 C39 126.6(4) . . ?
N7 C38 C39 116.6(4) . . ?
N8 C38 Li2 56.9(3) . . ?
N7 C38 Li2 61.8(3) . . ?
C39 C38 Li2 165.7(4) . . ?
C40 C39 C44 118.2(5) . . ?
C40 C39 C38 121.1(5) . . ?
C44 C39 C38 120.6(4) . . ?
C39 C40 C41 120.7(6) . . ?
C42 C41 C40 119.8(6) . . ?
C43 C42 C41 120.4(5) . . ?
C42 C43 C44 120.1(6) . . ?
C43 C44 C39 120.8(6) . . ?
N8 C45 C48 114.3(5) . . ?
N8 C45 C46 104.4(5) . . ?
C48 C45 C46 109.1(5) . . ?
N8 C45 C47 110.1(5) . . ?
C48 C45 C47 112.0(5) . . ?
C46 C45 C47 106.3(6) . . ?
N1 Li1 N5 154.8(6) . . ?
N1 Li1 N2 68.1(3) . . ?
N5 Li1 N2 130.9(5) . . ?
N1 Li1 N6 133.9(5) . . ?
N5 Li1 N6 63.1(3) . . ?
N2 Li1 N6 106.4(5) . . ?
N1 Li1 C29 146.3(5) . . ?
N5 Li1 C29 34.9(2) . . ?
N2 Li1 C29 136.3(5) . . ?
N6 Li1 C29 34.14(19) . . ?
N1 Li1 C5 33.8(2) . . ?
N5 Li1 C5 156.5(5) . . ?
N2 Li1 C5 35.0(2) . . ?
N6 Li1 C5 130.9(4) . . ?
C29 Li1 C5 164.8(5) . . ?
N1 Li1 Li3 101.9(4) . . ?
N5 Li1 Li3 103.3(4) . . ?
N2 Li1 Li3 51.8(3) . . ?
N6 Li1 Li3 54.8(3) . . ?
C29 Li1 Li3 87.3(4) . . ?
C5 Li1 Li3 79.4(4) . . ?
N1 Li1 Li4 155.1(5) . . ?
N5 Li1 Li4 48.5(3) . . ?
N2 Li1 Li4 87.2(4) . . ?
N6 Li1 Li4 48.8(3) . . ?
C29 Li1 Li4 54.0(3) . . ?
C5 Li1 Li4 122.0(5) . . ?
Li3 Li1 Li4 57.6(3) . . ?
N8 Li2 N4 151.4(5) . . ?
N8 Li2 N7 68.3(3) . . ?
N4 Li2 N7 129.5(5) . . ?
N8 Li2 N3 137.9(5) . . ?
N4 Li2 N3 64.2(3) . . ?
N7 Li2 N3 107.9(4) . . ?
N8 Li2 C38 33.7(2) . . ?
N4 Li2 C38 151.7(5) . . ?
N7 Li2 C38 35.5(2) . . ?
N3 Li2 C38 134.7(5) . . ?
N8 Li2 C14 151.0(5) . . ?
N4 Li2 C14 34.3(2) . . ?
N7 Li2 C14 135.4(5) . . ?
N3 Li2 C14 34.2(2) . . ?
C38 Li2 C14 168.7(5) . . ?
N8 Li2 Li3 103.8(4) . . ?
N4 Li2 Li3 104.6(4) . . ?
N7 Li2 Li3 51.7(3) . . ?
N3 Li2 Li3 56.5(3) . . ?
C38 Li2 Li3 80.9(4) . . ?
C14 Li2 Li3 88.0(4) . . ?
N8 Li2 Li4 154.5(5) . . ?
N4 Li2 Li4 49.0(3) . . ?
N7 Li2 Li4 86.2(4) . . ?
N3 Li2 Li4 50.3(3) . . ?
C38 Li2 Li4 120.9(4) . . ?
C14 Li2 Li4 52.9(3) . . ?
Li3 Li2 Li4 58.1(3) . . ?
N7 Li3 N2 173.2(5) . . ?
N7 Li3 N6 75.8(3) . . ?
N2 Li3 N6 109.1(4) . . ?
N7 Li3 N3 109.2(4) . . ?
N2 Li3 N3 74.5(3) . . ?
N6 Li3 N3 105.5(4) . . ?
N7 Li3 Li2 54.1(3) . . ?
N2 Li3 Li2 128.6(4) . . ?
N6 Li3 Li2 95.1(4) . . ?
N3 Li3 Li2 55.3(3) . . ?
N7 Li3 Li1 131.2(4) . . ?
N2 Li3 Li1 53.0(3) . . ?
N6 Li3 Li1 56.3(3) . . ?
N3 Li3 Li1 93.0(4) . . ?
Li2 Li3 Li1 132.0(5) . . ?
N7 Li3 Li4 92.9(4) . . ?
N2 Li3 Li4 93.9(4) . . ?
N6 Li3 Li4 52.4(3) . . ?
N3 Li3 Li4 53.1(3) . . ?
Li2 Li3 Li4 65.9(4) . . ?
Li1 Li3 Li4 66.2(4) . . ?
N7 Li3 Si2 38.50(17) . . ?
N2 Li3 Si2 144.4(4) . . ?
N6 Li3 Si2 39.86(16) . . ?
N3 Li3 Si2 123.0(4) . . ?
Li2 Li3 Si2 80.1(3) . . ?
Li1 Li3 Si2 92.9(3) . . ?
Li4 Li3 Si2 78.6(3) . . ?
N7 Li3 Si1 142.2(4) . . ?
N2 Li3 Si1 38.80(18) . . ?
N6 Li3 Si1 124.8(4) . . ?
N3 Li3 Si1 39.36(16) . . ?
Li2 Li3 Si1 90.2(3) . . ?
Li1 Li3 Si1 80.3(3) . . ?
Li4 Li3 Si1 81.2(3) . . ?
Si2 Li3 Si1 159.7(4) . . ?
N5 Li4 N4 155.9(5) . . ?
N5 Li4 N6 64.9(3) . . ?
N4 Li4 N6 132.8(5) . . ?
N5 Li4 N3 129.6(4) . . ?
N4 Li4 N3 65.0(3) . . ?
N6 Li4 N3 111.1(4) . . ?
N5 Li4 C14 144.6(4) . . ?
N4 Li4 C14 35.3(2) . . ?
N6 Li4 C14 141.2(4) . . ?
N3 Li4 C14 35.2(2) . . ?
N5 Li4 C29 34.6(2) . . ?
N4 Li4 C29 149.8(4) . . ?
N6 Li4 C29 34.6(2) . . ?
N3 Li4 C29 138.2(4) . . ?
C14 Li4 C29 173.4(4) . . ?
N5 Li4 Li3 101.4(4) . . ?
N4 Li4 Li3 102.6(4) . . ?
N6 Li4 Li3 55.2(3) . . ?
N3 Li4 Li3 55.9(3) . . ?
C14 Li4 Li3 88.1(4) . . ?
C29 Li4 Li3 86.1(4) . . ?
N5 Li4 Li2 154.0(4) . . ?
N4 Li4 Li2 49.0(3) . . ?
N6 Li4 Li2 90.0(4) . . ?
N3 Li4 Li2 51.8(3) . . ?
C14 Li4 Li2 55.4(3) . . ?
C29 Li4 Li2 122.9(4) . . ?
Li3 Li4 Li2 56.0(3) . . ?
N5 Li4 Li1 47.9(3) . . ?
N4 Li4 Li1 152.8(4) . . ?
N6 Li4 Li1 52.5(3) . . ?
N3 Li4 Li1 88.0(3) . . ?
C14 Li4 Li1 120.3(4) . . ?
C29 Li4 Li1 53.5(3) . . ?
Li3 Li4 Li1 56.2(3) . . ?
Li2 Li4 Li1 112.2(4) . . ?

loop_
_geom_bond_atom_site_label_1
_geom_bond_atom_site_label_2
_geom_bond_distance
_geom_bond_site_symmetry_2
_geom_bond_publ_flag
Si1 N2 1.715(4) . ?
Si1 N3 1.735(4) . ?
Si1 C13 1.859(6) . ?
Si1 C12 1.873(5) . ?
Si1 Li3 2.731(8) . ?
N1 C5 1.300(6) . ?
N1 C1 1.483(7) . ?
N1 Li1 1.969(9) . ?
N2 C5 1.350(6) . ?
N2 Li3 2.022(9) . ?
N2 Li1 2.056(10) . ?
N3 C14 1.344(6) . ?
N3 Li4 2.137(9) . ?
N3 Li2 2.184(10) . ?
N3 Li3 2.213(9) . ?
N4 C14 1.333(6) . ?
N4 C21 1.469(7) . ?
N4 Li2 2.070(10) . ?
N4 Li4 2.071(11) . ?
C1 C4 1.506(8) . ?
C1 C3 1.528(9) . ?
C1 C2 1.534(8) . ?
C5 C6 1.516(7) . ?
C5 Li1 2.339(9) . ?
C6 C7 1.367(8) . ?
C6 C11 1.376(8) . ?
C7 C8 1.378(10) . ?
C8 C9 1.343(14) . ?
C9 C10 1.370(14) . ?
C10 C11 1.397(10) . ?
C14 C15 1.497(7) . ?
C14 Li4 2.282(10) . ?
C14 Li2 2.354(9) . ?
C15 C16 1.373(7) . ?
C15 C20 1.389(7) . ?
C16 C17 1.372(8) . ?
C17 C18 1.395(10) . ?
C18 C19 1.361(10) . ?
C19 C20 1.372(8) . ?
C21 C24 1.515(9) . ?
C21 C22 1.525(8) . ?
C21 C23 1.533(8) . ?
Si2 N7 1.702(4) . ?
Si2 N6 1.749(4) . ?
Si2 C37 1.857(6) . ?
Si2 C36 1.866(6) . ?
Si2 Li3 2.727(8) . ?
N5 C29 1.329(6) . ?
N5 C25 1.480(6) . ?
N5 Li1 2.044(9) . ?
N5 Li4 2.063(10) . ?
N6 C29 1.331(6) . ?
N6 Li4 2.100(9) . ?
N6 Li3 2.177(9) . ?
N6 Li1 2.215(9) . ?
N7 C38 1.367(6) . ?
N7 Li3 2.011(9) . ?
N7 Li2 2.077(10) . ?
N8 C38 1.297(6) . ?
N8 C45 1.469(7) . ?
N8 Li2 1.959(10) . ?
C25 C27 1.411(10) . ?
C25 C28 1.423(12) . ?
C25 C26 1.449(10) . ?
C29 C30 1.491(6) . ?
C29 Li1 2.308(9) . ?
C29 Li4 2.322(10) . ?
C30 C35 1.390(7) . ?
C30 C31 1.393(7) . ?
C31 C32 1.396(8) . ?
C32 C33 1.360(9) . ?
C33 C34 1.360(9) . ?
C34 C35 1.380(8) . ?
C38 C39 1.508(6) . ?
C38 Li2 2.337(10) . ?
C39 C40 1.373(7) . ?
C39 C44 1.394(7) . ?
C40 C41 1.390(8) . ?
C41 C42 1.366(9) . ?
C42 C43 1.361(10) . ?
C43 C44 1.375(8) . ?
C45 C48 1.507(8) . ?
C45 C46 1.522(9) . ?
C45 C47 1.537(9) . ?
Li1 Li3 2.487(13) . ?
Li1 Li4 2.737(13) . ?
Li2 Li3 2.466(13) . ?
Li2 Li4 2.715(13) . ?
Li3 Li4 2.526(12) . ?
